data_2226620
loop_
_publ_author_name
'Saeed, Aamer'
'Shaheen, Uzma'
'Fl\"orke, Ulrich'

_publ_section_title
;
 1-(4-Fluorophenyl)thiourea
;
_journal_coeditor_code PB2028
_journal_issue 7
_journal_name_full 'Acta Crystallographica Section E'
_journal_page_first o1558
_journal_paper_doi 10.1107/S1600536810020246
_journal_volume 66
_journal_year 2010
_chemical_formula_iupac 'C7 H7 F N2 S'
_chemical_formula_moiety 'C7 H7 F N2 S'
_chemical_formula_sum 'C7 H7 F N2 S'
_chemical_formula_weight 170.21
_chemical_name_systematic
;
1-(4-Fluorophenyl)thiourea
;
_space_group_IT_number 14
_symmetry_cell_setting monoclinic
_symmetry_space_group_name_Hall '-P 2ybc'
_symmetry_space_group_name_H-M 'P 1 21/c 1'
_atom_sites_solution_hydrogens difmap
_atom_sites_solution_primary direct
_atom_sites_solution_secondary difmap
_audit_creation_method SHELXL-97
_cell_angle_alpha 90.00
_cell_angle_beta 109.796(2)
_cell_angle_gamma 90.00
_cell_formula_units_Z 4
_cell_length_a 9.1384(8)
_cell_length_b 8.4338(7)
_cell_length_c 10.5334(9)
_cell_measurement_reflns_used 3596
_cell_measurement_temperature 120(2)
_cell_measurement_theta_max 28.30
_cell_measurement_theta_min 3.16
_cell_volume 763.85(11)
_computing_cell_refinement 'SAINT (Bruker, 2002)'
_computing_data_collection 'SMART (Bruker, 2002)'
_computing_data_reduction 'SAINT (Bruker, 2002)'
_computing_molecular_graphics 'SHELXTL (Sheldrick, 2008)'
_computing_publication_material 'SHELXTL (Sheldrick, 2008)'
_computing_structure_refinement 'SHELXL97 (Sheldrick, 2008)'
_computing_structure_solution 'SHELXS97 (Sheldrick, 2008)'
_diffrn_ambient_temperature 120(2)
_diffrn_measured_fraction_theta_full 0.999
_diffrn_measured_fraction_theta_max 0.999
_diffrn_measurement_device_type 'Bruker SMART APEX'
_diffrn_measurement_method '\f and \w scans'
_diffrn_radiation_monochromator graphite
_diffrn_radiation_source 'sealed tube'
_diffrn_radiation_type MoK\a
_diffrn_radiation_wavelength 0.71073
_diffrn_reflns_av_R_equivalents 0.0257
_diffrn_reflns_av_sigmaI/netI 0.0242
_diffrn_reflns_limit_h_max 12
_diffrn_reflns_limit_h_min -12
_diffrn_reflns_limit_k_max 11
_diffrn_reflns_limit_k_min -10
_diffrn_reflns_limit_l_max 12
_diffrn_reflns_limit_l_min -13
_diffrn_reflns_number 6816
_diffrn_reflns_theta_full 27.88
_diffrn_reflns_theta_max 27.88
_diffrn_reflns_theta_min 2.37
_diffrn_standards_decay_% 0
_exptl_absorpt_coefficient_mu 0.371
_exptl_absorpt_correction_T_max 0.9002
_exptl_absorpt_correction_T_min 0.8569
_exptl_absorpt_correction_type multi-scan
_exptl_absorpt_process_details '(SADABS; Bruker, 2002)'
_exptl_crystal_colour colourless
_exptl_crystal_density_diffrn 1.480
_exptl_crystal_density_method 'not measured'
_exptl_crystal_description block
_exptl_crystal_F_000 352
_exptl_crystal_size_max 0.43
_exptl_crystal_size_mid 0.39
_exptl_crystal_size_min 0.29
_refine_diff_density_max 0.439
_refine_diff_density_min -0.306
_refine_ls_extinction_coef 0.009(3)
_refine_ls_extinction_expression Fc^*^=kFc[1+0.001xFc^2^\l^3^/sin(2\q)]^-1/4^
_refine_ls_extinction_method 'SHELXL97 (Sheldrick, 2008)'
_refine_ls_goodness_of_fit_ref 1.051
_refine_ls_hydrogen_treatment constr
_refine_ls_matrix_type full
_refine_ls_number_parameters 101
_refine_ls_number_reflns 1814
_refine_ls_number_restraints 0
_refine_ls_restrained_S_all 1.051
_refine_ls_R_factor_all 0.0390
_refine_ls_R_factor_gt 0.0359
_refine_ls_shift/su_max 0.001
_refine_ls_shift/su_mean 0.000
_refine_ls_structure_factor_coef Fsqd
_refine_ls_weighting_details 'calc w=1/[\s^2^(Fo^2^)+(0.0546P)^2^+0.3192P] where P=(Fo^2^+2Fc^2^)/3'
_refine_ls_weighting_scheme calc
_refine_ls_wR_factor_gt 0.0945
_refine_ls_wR_factor_ref 0.0973
_reflns_number_gt 1645
_reflns_number_total 1814
_reflns_threshold_expression I>2sigma(I)
_cod_data_source_file pb2028.cif
_cod_data_source_block I
_cod_original_sg_symbol_H-M 'P 21/c'
_cod_database_code 2226620
_cod_database_fobs_code 2226620

loop_
_symmetry_equiv_pos_as_xyz
'x, y, z'
'-x, y+1/2, -z+1/2'
'-x, -y, -z'
'x, -y-1/2, z-1/2'

loop_
_atom_site_type_symbol
_atom_site_label
_atom_site_fract_x
_atom_site_fract_y
_atom_site_fract_z
_atom_site_U_iso_or_equiv
_atom_site_adp_type
_atom_site_calc_flag
_atom_site_refinement_flags
_atom_site_occupancy
_atom_site_disorder_assembly
_atom_site_disorder_group
S S1 1.02935(4) 0.53586(4) 0.71645(4) 0.02753(15) Uani d . 1 . .
F F1 0.35073(11) 0.23014(12) 0.98827(10) 0.0374(3) Uani d . 1 . .
N N1 0.84161(13) 0.39046(13) 0.81980(12) 0.0224(3) Uani d . 1 . .
H H1A 0.8874 0.3066 0.8006 0.027 Uiso calc R 1 . .
N N2 0.85423(14) 0.66261(14) 0.84570(13) 0.0257(3) Uani d . 1 . .
H H2B 0.7864 0.6574 0.8882 0.031 Uiso calc R 1 . .
H H2C 0.8920 0.7550 0.8332 0.031 Uiso calc R 1 . .
C C1 0.71613(14) 0.35888(15) 0.86719(13) 0.0195(3) Uani d . 1 . .
C C2 0.57627(15) 0.44244(16) 0.81997(14) 0.0214(3) Uani d . 1 . .
H H2A 0.5656 0.5286 0.7594 0.026 Uiso calc R 1 . .
C C3 0.45251(16) 0.39984(17) 0.86130(14) 0.0247(3) Uani d . 1 . .
H H3A 0.3572 0.4568 0.8308 0.030 Uiso calc R 1 . .
C C4 0.47151(16) 0.27309(18) 0.94755(14) 0.0254(3) Uani d . 1 . .
C C5 0.60776(17) 0.18705(17) 0.99488(14) 0.0261(3) Uani d . 1 . .
H H5A 0.6167 0.0995 1.0538 0.031 Uiso calc R 1 . .
C C6 0.73102(16) 0.23144(17) 0.95434(14) 0.0233(3) Uani d . 1 . .
H H6A 0.8262 0.1745 0.9863 0.028 Uiso calc R 1 . .
C C7 0.89954(15) 0.53115(15) 0.80043(14) 0.0206(3) Uani d . 1 . .

loop_
_atom_site_aniso_label
_atom_site_aniso_U_11
_atom_site_aniso_U_22
_atom_site_aniso_U_33
_atom_site_aniso_U_12
_atom_site_aniso_U_13
_atom_site_aniso_U_23
S1 0.0258(2) 0.0168(2) 0.0483(3) -0.00188(12) 0.02351(17) -0.00191(14)
F1 0.0391(5) 0.0376(5) 0.0475(6) -0.0133(4) 0.0304(4) -0.0076(4)
N1 0.0228(5) 0.0154(5) 0.0330(6) 0.0021(4) 0.0145(5) 0.0018(4)
N2 0.0267(6) 0.0174(6) 0.0386(7) -0.0017(4) 0.0184(5) -0.0025(5)
C1 0.0198(6) 0.0188(6) 0.0207(6) -0.0022(5) 0.0080(5) -0.0014(5)
C2 0.0233(6) 0.0190(6) 0.0222(6) 0.0008(5) 0.0080(5) 0.0007(5)
C3 0.0218(6) 0.0250(7) 0.0284(7) -0.0005(5) 0.0101(5) -0.0055(5)
C4 0.0272(7) 0.0276(7) 0.0262(7) -0.0106(5) 0.0154(5) -0.0091(5)
C5 0.0353(7) 0.0230(7) 0.0207(6) -0.0069(6) 0.0103(6) 0.0000(5)
C6 0.0250(6) 0.0201(6) 0.0235(6) -0.0010(5) 0.0066(5) 0.0013(5)
C7 0.0164(6) 0.0189(6) 0.0261(7) 0.0003(4) 0.0066(5) 0.0014(5)

loop_
_atom_type_symbol
_atom_type_description
_atom_type_scat_dispersion_real
_atom_type_scat_dispersion_imag
_atom_type_scat_source
C C 0.0033 0.0016 'International Tables Vol C Tables 4.2.6.8 and 6.1.1.4'
H H 0.0000 0.0000 'International Tables Vol C Tables 4.2.6.8 and 6.1.1.4'
N N 0.0061 0.0033 'International Tables Vol C Tables 4.2.6.8 and 6.1.1.4'
F F 0.0171 0.0103 'International Tables Vol C Tables 4.2.6.8 and 6.1.1.4'
S S 0.1246 0.1234 'International Tables Vol C Tables 4.2.6.8 and 6.1.1.4'

loop_
_geom_angle_atom_site_label_1
_geom_angle_atom_site_label_2
_geom_angle_atom_site_label_3
_geom_angle_site_symmetry_1
_geom_angle_site_symmetry_3
_geom_angle
_geom_angle_publ_flag
C7 N1 C1 . . 128.69(11) ?
C7 N1 H1A . . 115.7 ?
C1 N1 H1A . . 115.7 ?
C7 N2 H2B . . 120.0 ?
C7 N2 H2C . . 120.0 ?
H2B N2 H2C . . 120.0 ?
C6 C1 C2 . . 119.93(12) ?
C6 C1 N1 . . 117.80(12) ?
C2 C1 N1 . . 122.03(12) ?
C3 C2 C1 . . 120.14(13) ?
C3 C2 H2A . . 119.9 ?
C1 C2 H2A . . 119.9 ?
C4 C3 C2 . . 118.28(13) ?
C4 C3 H3A . . 120.9 ?
C2 C3 H3A . . 120.9 ?
F1 C4 C3 . . 118.71(13) ?
F1 C4 C5 . . 118.34(13) ?
C3 C4 C5 . . 122.95(13) ?
C4 C5 C6 . . 118.37(13) ?
C4 C5 H5A . . 120.8 ?
C6 C5 H5A . . 120.8 ?
C5 C6 C1 . . 120.32(13) ?
C5 C6 H6A . . 119.8 ?
C1 C6 H6A . . 119.8 ?
N2 C7 N1 . . 119.76(12) ?
N2 C7 S1 . . 121.59(10) ?
N1 C7 S1 . . 118.64(10) ?

loop_
_geom_bond_atom_site_label_1
_geom_bond_atom_site_label_2
_geom_bond_site_symmetry_2
_geom_bond_distance
_geom_bond_publ_flag
S1 C7 . 1.7035(14) ?
F1 C4 . 1.3616(15) ?
N1 C7 . 1.3427(17) ?
N1 C1 . 1.4222(15) ?
N1 H1A . 0.8800 ?
N2 C7 . 1.3274(17) ?
N2 H2B . 0.8800 ?
N2 H2C . 0.8800 ?
C1 C6 . 1.3899(19) ?
C1 C2 . 1.3954(18) ?
C2 C3 . 1.3897(19) ?
C2 H2A . 0.9500 ?
C3 C4 . 1.375(2) ?
C3 H3A . 0.9500 ?
C4 C5 . 1.380(2) ?
C5 C6 . 1.3846(19) ?
C5 H5A . 0.9500 ?
C6 H6A . 0.9500 ?

loop_
_geom_hbond_atom_site_label_D
_geom_hbond_atom_site_label_H
_geom_hbond_atom_site_label_A
_geom_hbond_site_symmetry_A
_geom_hbond_distance_DH
_geom_hbond_distance_HA
_geom_hbond_distance_DA
_geom_hbond_angle_DHA
N1 H1A S1 2_746 0.88 2.43 3.2841(12) 163.1
N2 H2B F1 3_667 0.88 2.30 3.0989(15) 151.8

loop_
_geom_torsion_atom_site_label_1
_geom_torsion_atom_site_label_2
_geom_torsion_atom_site_label_3
_geom_torsion_atom_site_label_4
_geom_torsion_site_symmetry_1
_geom_torsion_site_symmetry_2
_geom_torsion_site_symmetry_3
_geom_torsion_site_symmetry_4
_geom_torsion
_geom_torsion_publ_flag
C7 N1 C1 C6 . . . . -141.01(15) ?
C7 N1 C1 C2 . . . . 44.6(2) ?
C6 C1 C2 C3 . . . . 0.9(2) ?
N1 C1 C2 C3 . . . . 175.14(12) ?
C1 C2 C3 C4 . . . . -0.9(2) ?
C2 C3 C4 F1 . . . . -179.79(12) ?
C2 C3 C4 C5 . . . . 0.2(2) ?
F1 C4 C5 C6 . . . . -179.50(12) ?
C3 C4 C5 C6 . . . . 0.5(2) ?
C4 C5 C6 C1 . . . . -0.5(2) ?
C2 C1 C6 C5 . . . . -0.1(2) ?
N1 C1 C6 C5 . . . . -174.66(12) ?
C1 N1 C7 N2 . . . . 10.3(2) ?
C1 N1 C7 S1 . . . . -169.25(11) ?

loop_
_cod_related_entry_id
_cod_related_entry_database
_cod_related_entry_code
1 ChemSpider 603894
